data_4301996
loop_
_publ_author_name
'Wei-Chao Song'
'Jian-Rong Li'
'Peng-Chao Song'
'Ying Tao'
'Qun Yu'
'Xiao-Lan Tong'
'Xian-He Bu'

_publ_contact_author
; Xian-He Bu
  Department of Chemistry, Nankai University, Tianjin 300071,China
;
_publ_contact_author_email buxh@nankai.edu.cn
_publ_section_title
;
Tuning the Framework Topologies of CoII-Doped ZnII-Tetrazole-benzoate
Coordination Polymers by Ligand Modifications: Structures and Spectral
Studies
;
_journal_name_full 'Inorganic Chemistry'
_journal_page_first 3792
_journal_page_last 3799
_journal_paper_doi 10.1021/ic802438n
_journal_volume 48
_journal_year 2009
_chemical_formula_moiety 'C14 H10 Co0.03 N8 Zn0.97'
_chemical_formula_sum 'C14 H10 Co0.03 N8 Zn0.97'
_chemical_formula_weight 355.48
_chemical_name_systematic
; 
 ? 
;
_space_group_IT_number 122
_symmetry_cell_setting tetragonal
_symmetry_space_group_name_Hall 'I -4 2bw'
_symmetry_space_group_name_H-M 'I -4 2 d'
_atom_sites_solution_hydrogens geom
_atom_sites_solution_primary direct
_atom_sites_solution_secondary difmap
_audit_creation_method SHELXL-97
_cell_angle_alpha 90.00
_cell_angle_beta 90.00
_cell_angle_gamma 90.00
_cell_formula_units_Z 16
_cell_length_a 14.258(2)
_cell_length_b 14.258(2)
_cell_length_c 28.416(6)
_cell_measurement_reflns_used 19554
_cell_measurement_temperature 293(2)
_cell_measurement_theta_max 27.54
_cell_measurement_theta_min 3.40
_cell_volume 5776.7(17)
_computing_cell_refinement RAPID-AUTO
_computing_data_collection 'RAPID-AUTO (Rigaku, 2004)'
_computing_data_reduction 'CrystalStructure (Rigaku/MSC'2004)'
_computing_molecular_graphics 'SHELXTL (Bruker, 1998)'
_computing_publication_material SHELXTL
_computing_structure_refinement SHELXL-97
_computing_structure_solution SHELXS-97
_diffrn_ambient_temperature 293(2)
_diffrn_detector_area_resol_mean 10.000
_diffrn_measured_fraction_theta_full 0.994
_diffrn_measured_fraction_theta_max 0.994
_diffrn_measurement_device_type 'Rigaku R-AXIS RAPID IP'
_diffrn_measurement_method \w
_diffrn_radiation_monochromator graphite
_diffrn_radiation_source 'fine-focus sealed tube'
_diffrn_radiation_type MoK\a
_diffrn_radiation_wavelength 0.71073
_diffrn_reflns_av_R_equivalents 0.0331
_diffrn_reflns_av_sigmaI/netI 0.0216
_diffrn_reflns_limit_h_max 17
_diffrn_reflns_limit_h_min -17
_diffrn_reflns_limit_k_max 17
_diffrn_reflns_limit_k_min -17
_diffrn_reflns_limit_l_max 34
_diffrn_reflns_limit_l_min -34
_diffrn_reflns_number 22706
_diffrn_reflns_theta_full 25.48
_diffrn_reflns_theta_max 25.48
_diffrn_reflns_theta_min 3.20
_diffrn_standards_decay_% 0
_diffrn_standards_interval_count 0
_diffrn_standards_interval_time 0
_diffrn_standards_number 0
_exptl_absorpt_coefficient_mu 1.697
_exptl_absorpt_correction_T_max 1.00000
_exptl_absorpt_correction_T_min 0.8930
_exptl_absorpt_correction_type multi-scan
_exptl_absorpt_process_details 'ABSCOR (Higashi, 1995)'
_exptl_crystal_colour Purple
_exptl_crystal_density_diffrn 1.635
_exptl_crystal_density_method 'not measured'
_exptl_crystal_description Block
_exptl_crystal_F_000 2879
_exptl_crystal_size_max 0.20
_exptl_crystal_size_mid 0.18
_exptl_crystal_size_min 0.18
_refine_diff_density_max 0.406
_refine_diff_density_min -0.370
_refine_diff_density_rms 0.048
_refine_ls_abs_structure_details 'Flack H D (1983), Acta Cryst. A39, 876-881'
_refine_ls_abs_structure_Flack 0.0(2)
_refine_ls_extinction_coef 0.00118(12)
_refine_ls_extinction_expression Fc^*^=kFc[1+0.001xFc^2^\l^3^/sin(2\q)]^-1/4^
_refine_ls_extinction_method SHELXL
_refine_ls_goodness_of_fit_ref 1.060
_refine_ls_hydrogen_treatment constr
_refine_ls_matrix_type full
_refine_ls_number_parameters 209
_refine_ls_number_reflns 2683
_refine_ls_number_restraints 0
_refine_ls_restrained_S_all 1.060
_refine_ls_R_factor_all 0.0339
_refine_ls_R_factor_gt 0.0292
_refine_ls_shift/su_max 0.000
_refine_ls_shift/su_mean 0.000
_refine_ls_structure_factor_coef Fsqd
_refine_ls_weighting_details 'calc w=1/[\s^2^(Fo^2^)+(0.0408P)^2^+5.0566P] where P=(Fo^2^+2Fc^2^)/3'
_refine_ls_weighting_scheme calc
_refine_ls_wR_factor_gt 0.0796
_refine_ls_wR_factor_ref 0.0825
_reflns_number_gt 2384
_reflns_number_total 2683
_reflns_threshold_expression I>2sigma(I)
_cod_data_source_file ic802438n_si_002_1.cif
_cod_data_source_block 1
_cod_depositor_comments
;
The following automatic conversions were performed:
'_symmetry_cell_setting' value 'Tetragonal' changed to 'tetragonal'
according to '/home/saulius/struct/CIF-dictionaries/cif_core.dic'
dictionary named 'cif_core.dic' version 2.4.1 from
2010-06-29.

'_exptl_absorpt_correction_type' value 'Multi-Scan' changed
to 'multi-scan' according to
'/home/saulius/struct/CIF-dictionaries/cif_core.dic' dictionary named
'cif_core.dic' version 2.4.1 from 2010-06-29.

Automatic conversion script
Id: cif_fix_enum 1527 2010-12-29 10:47:43Z saulius 
;
_cod_original_cell_volume 5776.7(16)
_cod_database_code 4301996

loop_
_symmetry_equiv_pos_as_xyz
'x, y, z'
'-x, -y, z'
'y, -x, -z'
'-y, x, -z'
'-x+1/2, y, -z+3/4'
'x+1/2, -y, -z+3/4'
'-y+1/2, -x, z+3/4'
'y+1/2, x, z+3/4'
'x+1/2, y+1/2, z+1/2'
'-x+1/2, -y+1/2, z+1/2'
'y+1/2, -x+1/2, -z+1/2'
'-y+1/2, x+1/2, -z+1/2'
'-x+1, y+1/2, -z+5/4'
'x+1, -y+1/2, -z+5/4'
'-y+1, -x+1/2, z+5/4'
'y+1, x+1/2, z+5/4'

loop_
_atom_site_label
_atom_site_type_symbol
_atom_site_fract_x
_atom_site_fract_y
_atom_site_fract_z
_atom_site_U_iso_or_equiv
_atom_site_adp_type
_atom_site_occupancy
_atom_site_symmetry_multiplicity
_atom_site_calc_flag
_atom_site_refinement_flags
_atom_site_disorder_assembly
_atom_site_disorder_group
Zn1 Zn 0.24957(3) 0.7500 0.6250 0.02318(16) Uani 1 2 d S . .
Zn2 Zn 0.5000 1.0000 0.7500 0.01971(17) Uani 0.88 4 d SP . .
Co1 Co 0.5000 1.0000 0.7500 0.01971(17) Uani 0.12 4 d SP . .
Zn3 Zn 0.0000 0.5000 0.7500 0.02401(18) Uani 1 4 d S . .
N1 N 0.32503(16) 0.83196(17) 0.66815(9) 0.0261(5) Uani 1 1 d . . .
N2 N 0.27750(16) 0.85129(19) 0.70873(8) 0.0387(6) Uani 1 1 d . . .
N3 N 0.32964(15) 0.90427(19) 0.73452(8) 0.0377(6) Uani 1 1 d . . .
N4 N 0.41226(15) 0.91955(17) 0.71252(10) 0.0281(5) Uani 1 1 d . . .
N5 N 0.17286(17) 0.66140(17) 0.66478(10) 0.0307(6) Uani 1 1 d . . .
N6 N 0.21940(16) 0.57868(17) 0.67146(9) 0.0392(6) Uani 1 1 d . . .
N7 N 0.16795(17) 0.52445(17) 0.69678(9) 0.0407(6) Uani 1 1 d . . .
N8 N 0.08652(17) 0.56939(18) 0.70724(10) 0.0350(6) Uani 1 1 d . . .
C1 C 0.40755(17) 0.87442(17) 0.67118(9) 0.0229(5) Uani 1 1 d . . .
C2 C 0.48135(17) 0.87420(17) 0.63518(8) 0.0242(5) Uani 1 1 d . . .
C3 C 0.57539(19) 0.8746(2) 0.64836(9) 0.0337(6) Uani 1 1 d . . .
H3A H 0.5918 0.8726 0.6800 0.040 Uiso 1 1 calc R . .
C4 C 0.6441(2) 0.8780(2) 0.61415(11) 0.0429(7) Uani 1 1 d . . .
H4A H 0.7068 0.8809 0.6230 0.051 Uiso 1 1 calc R . .
C5 C 0.6211(3) 0.8771(3) 0.56683(14) 0.0444(8) Uani 1 1 d . . .
H5A H 0.6679 0.8779 0.5440 0.053 Uiso 1 1 calc R . .
C6 C 0.5285(2) 0.8750(2) 0.55405(9) 0.0407(7) Uani 1 1 d . . .
H6A H 0.5128 0.8742 0.5223 0.049 Uiso 1 1 calc R . .
C7 C 0.45772(19) 0.8741(2) 0.58752(9) 0.0319(6) Uani 1 1 d . . .
H7A H 0.3951 0.8735 0.5783 0.038 Uiso 1 1 calc R . .
C8 C 0.09151(18) 0.65376(18) 0.68676(10) 0.0290(5) Uani 1 1 d . . .
C9 C 0.01667(19) 0.7245(2) 0.68858(9) 0.0324(6) Uani 1 1 d . . .
C10 C 0.0372(3) 0.8169(3) 0.69375(19) 0.0799(15) Uani 1 1 d . . .
H10A H 0.0993 0.8368 0.6946 0.096 Uiso 1 1 calc R . .
C11 C -0.0341(3) 0.8800(4) 0.6976(4) 0.177(4) Uani 1 1 d . . .
H11A H -0.0196 0.9434 0.7006 0.213 Uiso 1 1 calc R . .
C12 C -0.1269(3) 0.8532(4) 0.6973(3) 0.104(2) Uani 1 1 d . . .
H12A H -0.1745 0.8972 0.7011 0.125 Uiso 1 1 calc R . .
C13 C -0.1467(2) 0.7624(3) 0.69155(13) 0.0606(10) Uani 1 1 d . . .
H13A H -0.2089 0.7430 0.6905 0.073 Uiso 1 1 calc R . .
C14 C -0.0771(2) 0.6978(2) 0.68721(12) 0.0478(8) Uani 1 1 d . . .
H14A H -0.0924 0.6349 0.6833 0.057 Uiso 1 1 calc R . .

loop_
_atom_site_aniso_label
_atom_site_aniso_U_11
_atom_site_aniso_U_22
_atom_site_aniso_U_33
_atom_site_aniso_U_23
_atom_site_aniso_U_13
_atom_site_aniso_U_12
Zn1 0.0219(2) 0.0249(2) 0.0227(3) -0.00249(15) 0.000 0.000
Zn2 0.0209(2) 0.0209(2) 0.0174(3) 0.000 0.000 0.000
Co1 0.0209(2) 0.0209(2) 0.0174(3) 0.000 0.000 0.000
Zn3 0.0219(2) 0.0219(2) 0.0282(4) 0.000 0.000 0.000
N1 0.0243(11) 0.0336(12) 0.0204(13) -0.0057(10) -0.0004(9) -0.0012(12)
N2 0.0297(12) 0.0572(16) 0.0292(12) -0.0122(11) 0.0017(10) -0.0086(11)
N3 0.0286(12) 0.0560(16) 0.0286(12) -0.0133(11) 0.0033(9) -0.0104(12)
N4 0.0257(11) 0.0340(12) 0.0244(12) -0.0050(10) 0.0013(10) -0.0023(12)
N5 0.0258(12) 0.0307(12) 0.0357(15) 0.0054(11) 0.0056(11) -0.0014(12)
N6 0.0292(12) 0.0368(13) 0.0517(16) 0.0081(12) 0.0091(11) 0.0008(11)
N7 0.0299(12) 0.0363(13) 0.0559(17) 0.0108(12) 0.0077(12) 0.0011(11)
N8 0.0264(12) 0.0362(13) 0.0423(17) 0.0104(12) 0.0012(12) -0.0029(12)
C1 0.0225(12) 0.0241(12) 0.0219(12) -0.0002(10) -0.0041(10) 0.0013(10)
C2 0.0259(12) 0.0238(12) 0.0228(12) -0.0032(10) 0.0010(10) -0.0013(11)
C3 0.0303(14) 0.0431(16) 0.0277(14) -0.0033(12) -0.0019(11) 0.0050(13)
C4 0.0275(14) 0.059(2) 0.0426(17) 0.0001(15) 0.0029(12) 0.0060(14)
C5 0.0374(15) 0.0568(18) 0.0391(17) 0.0090(15) 0.0098(13) 0.0082(14)
C6 0.0469(17) 0.0534(18) 0.0217(13) 0.0017(13) 0.0022(12) 0.0036(15)
C7 0.0303(14) 0.0374(15) 0.0279(14) 0.0013(11) -0.0010(11) -0.0020(12)
C8 0.0255(14) 0.0347(15) 0.0270(12) 0.0029(11) -0.0004(11) -0.0023(11)
C9 0.0292(14) 0.0411(16) 0.0269(13) -0.0038(12) 0.0033(11) 0.0015(12)
C10 0.0365(19) 0.051(2) 0.152(4) -0.047(3) -0.008(2) 0.0031(17)
C11 0.054(3) 0.067(3) 0.411(12) -0.130(5) -0.029(5) 0.016(2)
C12 0.043(2) 0.087(4) 0.181(6) -0.071(4) -0.014(3) 0.025(3)
C13 0.0310(16) 0.082(3) 0.069(2) -0.005(2) -0.0078(16) 0.0071(18)
C14 0.0310(15) 0.0508(18) 0.062(2) 0.0137(16) -0.0077(15) -0.0018(14)

loop_
_atom_type_symbol
_atom_type_description
_atom_type_scat_dispersion_real
_atom_type_scat_dispersion_imag
_atom_type_scat_source
C C 0.0033 0.0016 'International Tables Vol C Tables 4.2.6.8 and 6.1.1.4'
H H 0.0000 0.0000 'International Tables Vol C Tables 4.2.6.8 and 6.1.1.4'
N N 0.0061 0.0033 'International Tables Vol C Tables 4.2.6.8 and 6.1.1.4'
Zn Zn 0.2839 1.4301 'International Tables Vol C Tables 4.2.6.8 and 6.1.1.4'
Co Co 0.3494 0.9721 'International Tables Vol C Tables 4.2.6.8 and 6.1.1.4'

loop_
_geom_angle_atom_site_label_1
_geom_angle_atom_site_label_2
_geom_angle_atom_site_label_3
_geom_angle
_geom_angle_site_symmetry_1
_geom_angle_site_symmetry_3
_geom_angle_publ_flag
N1 Zn1 N1 115.16(12) . 14_465 ?
N1 Zn1 N5 108.24(13) . . ?
N1 Zn1 N5 105.57(10) 14_465 . ?
N1 Zn1 N5 105.57(10) . 14_465 ?
N1 Zn1 N5 108.24(13) 14_465 14_465 ?
N5 Zn1 N5 114.34(13) . 14_465 ?
N4 Zn2 N4 106.41(7) . 11_466 ?
N4 Zn2 N4 115.78(15) . 2_675 ?
N4 Zn2 N4 106.41(7) 11_466 2_675 ?
N4 Zn2 N4 106.41(7) . 12_656 ?
N4 Zn2 N4 115.78(15) 11_466 12_656 ?
N4 Zn2 N4 106.41(7) 2_675 12_656 ?
N8 Zn3 N8 111.79(8) 2_565 12_556 ?
N8 Zn3 N8 111.79(8) 2_565 11_456 ?
N8 Zn3 N8 104.92(16) 12_556 11_456 ?
N8 Zn3 N8 104.92(16) 2_565 . ?
N8 Zn3 N8 111.79(8) 12_556 . ?
N8 Zn3 N8 111.79(8) 11_456 . ?
C1 N1 N2 107.1(2) . . ?
C1 N1 Zn1 141.38(19) . . ?
N2 N1 Zn1 111.56(18) . . ?
N3 N2 N1 108.2(2) . . ?
N2 N3 N4 109.5(2) . . ?
C1 N4 N3 106.5(2) . . ?
C1 N4 Zn2 140.50(19) . . ?
N3 N4 Zn2 113.00(19) . . ?
C8 N5 N6 106.8(2) . . ?
C8 N5 Zn1 142.39(19) . . ?
N6 N5 Zn1 110.80(17) . . ?
N7 N6 N5 108.6(2) . . ?
N6 N7 N8 109.0(2) . . ?
C8 N8 N7 106.5(2) . . ?
C8 N8 Zn3 138.05(19) . . ?
N7 N8 Zn3 115.32(19) . . ?
N1 C1 N4 108.7(2) . . ?
N1 C1 C2 126.2(2) . . ?
N4 C1 C2 125.1(2) . . ?
C3 C2 C7 119.6(2) . . ?
C3 C2 C1 120.2(2) . . ?
C7 C2 C1 120.2(2) . . ?
C4 C3 C2 119.6(3) . . ?
C4 C3 H3A 120.2 . . ?
C2 C3 H3A 120.2 . . ?
C3 C4 C5 121.0(3) . . ?
C3 C4 H4A 119.5 . . ?
C5 C4 H4A 119.5 . . ?
C6 C5 C4 119.1(3) . . ?
C6 C5 H5A 120.4 . . ?
C4 C5 H5A 120.4 . . ?
C5 C6 C7 121.3(3) . . ?
C5 C6 H6A 119.3 . . ?
C7 C6 H6A 119.3 . . ?
C6 C7 C2 119.3(2) . . ?
C6 C7 H7A 120.3 . . ?
C2 C7 H7A 120.3 . . ?
N5 C8 N8 109.0(2) . . ?
N5 C8 C9 126.7(2) . . ?
N8 C8 C9 124.3(2) . . ?
C10 C9 C14 118.4(3) . . ?
C10 C9 C8 120.9(3) . . ?
C14 C9 C8 120.6(3) . . ?
C9 C10 C11 119.3(4) . . ?
C9 C10 H10A 120.3 . . ?
C11 C10 H10A 120.3 . . ?
C10 C11 C12 122.2(4) . . ?
C10 C11 H11A 118.9 . . ?
C12 C11 H11A 118.9 . . ?
C13 C12 C11 118.2(4) . . ?
C13 C12 H12A 120.9 . . ?
C11 C12 H12A 120.9 . . ?
C12 C13 C14 120.9(4) . . ?
C12 C13 H13A 119.5 . . ?
C14 C13 H13A 119.5 . . ?
C13 C14 C9 120.9(3) . . ?
C13 C14 H14A 119.5 . . ?
C9 C14 H14A 119.5 . . ?

loop_
_geom_bond_atom_site_label_1
_geom_bond_atom_site_label_2
_geom_bond_distance
_geom_bond_site_symmetry_2
_geom_bond_publ_flag
Zn1 N1 2.007(3) . ?
Zn1 N1 2.007(3) 14_465 ?
Zn1 N5 2.017(3) . ?
Zn1 N5 2.017(3) 14_465 ?
Zn2 N4 2.004(3) . ?
Zn2 N4 2.004(3) 11_466 ?
Zn2 N4 2.004(3) 2_675 ?
Zn2 N4 2.004(3) 12_656 ?
Zn3 N8 1.994(3) 2_565 ?
Zn3 N8 1.994(3) 12_556 ?
Zn3 N8 1.994(3) 11_456 ?
Zn3 N8 1.994(3) . ?
N1 C1 1.326(4) . ?
N1 N2 1.365(3) . ?
N2 N3 1.289(3) . ?
N3 N4 1.351(3) . ?
N4 C1 1.341(4) . ?
N5 C8 1.322(4) . ?
N5 N6 1.367(3) . ?
N6 N7 1.286(3) . ?
N7 N8 1.359(3) . ?
N8 C8 1.338(4) . ?
C1 C2 1.468(3) . ?
C2 C3 1.392(4) . ?
C2 C7 1.396(3) . ?
C3 C4 1.381(4) . ?
C3 H3A 0.9300 . ?
C4 C5 1.384(5) . ?
C4 H4A 0.9300 . ?
C5 C6 1.369(5) . ?
C5 H5A 0.9300 . ?
C6 C7 1.387(4) . ?
C6 H6A 0.9300 . ?
C7 H7A 0.9300 . ?
C8 C9 1.469(4) . ?
C9 C10 1.357(5) . ?
C9 C14 1.390(4) . ?
C10 C11 1.362(6) . ?
C10 H10A 0.9300 . ?
C11 C12 1.377(7) . ?
C11 H11A 0.9300 . ?
C12 C13 1.336(7) . ?
C12 H12A 0.9300 . ?
C13 C14 1.359(5) . ?
C13 H13A 0.9300 . ?
C14 H14A 0.9300 . ?
